data_7212003
loop_
_publ_author_name
'Lemmerer, Andreas'
'Billing, David G.'

_publ_section_title
;
 Effect of heteroatoms in the inorganic--organic layered perovskite-type
 hybrids [(ZCnH2nNH3)2PbI4], n = 2, 3, 4, 5, 6; Z = OH, Br and I; and
 [(H3NC2H4S2C2H4NH3)PbI4]
;
_journal_issue 4
_journal_name_full CrystEngComm
_journal_page_first 1290
_journal_paper_doi 10.1039/b917824d
_journal_volume 12
_journal_year 2010
_chemical_formula_moiety 'I4 Pb, 2(C2 H7 I N)'
_chemical_formula_sum 'C4 H14 I6 N2 Pb'
_chemical_formula_weight 1058.76
_chemical_name_common bis(2-iodoethylammonium)tetraiodoplumbate(ii)
_chemical_name_systematic
;
bis(2-iodoethylammonium)tetraiodoplumbate(II)
;
_space_group_IT_number 14
_symmetry_cell_setting monoclinic
_symmetry_space_group_name_Hall '-P 2ybc'
_symmetry_space_group_name_H-M 'P 1 21/c 1'
_atom_sites_solution_hydrogens geom
_atom_sites_solution_primary direct
_atom_sites_solution_secondary difmap
_audit_conform_dict_location ftp://ftp.iucr.org/pub/cif_core.dic
_audit_conform_dict_name cif_core.dic
_audit_conform_dict_version 2.3
_audit_creation_date 2005-11-23T12:55:09-00:00
_audit_creation_method 'WinGX routine CIF_UPDATE'
_cell_angle_alpha 90
_cell_angle_beta 97.994(2)
_cell_angle_gamma 90
_cell_formula_units_Z 2
_cell_length_a 12.5520(9)
_cell_length_b 8.7614(6)
_cell_length_c 8.6441(6)
_cell_measurement_reflns_used 6365
_cell_measurement_temperature 173(2)
_cell_measurement_theta_max 28.25
_cell_measurement_theta_min 2.38
_cell_volume 941.38(11)
_computing_cell_refinement 'Bruker SAINT+ (Bruker, 1999)'
_computing_data_collection 'Bruker SMART-NT (Bruker, 1998)'
_computing_data_reduction 'Bruker SAINT+ (Bruker, 1999)'
_computing_molecular_graphics
;
Ortep-3 for Windows (Farrugia, 1997) and DIAMOND (Brandenburg, 1999)
;
_computing_publication_material
;
WinGX publication routines (Farrugia, 1999) and PLATON (Spek, 2002)
;
_computing_structure_refinement 'SHELXL-97 (Sheldrick, 1997)'
_computing_structure_solution 'SHELXS-97 (Sheldrick, 1997)'
_diffrn_ambient_temperature 173(2)
_diffrn_measured_fraction_theta_full 1
_diffrn_measured_fraction_theta_max 1
_diffrn_measurement_device_type 'CCD area detector'
_diffrn_measurement_method 'phi and omega scans'
_diffrn_radiation_monochromator graphite
_diffrn_radiation_type MoK\a
_diffrn_radiation_wavelength 0.71073
_diffrn_reflns_av_R_equivalents 0.0604
_diffrn_reflns_av_unetI/netI 0.0432
_diffrn_reflns_limit_h_max 16
_diffrn_reflns_limit_h_min -16
_diffrn_reflns_limit_k_max 11
_diffrn_reflns_limit_k_min -11
_diffrn_reflns_limit_l_max 11
_diffrn_reflns_limit_l_min -11
_diffrn_reflns_number 10642
_diffrn_reflns_theta_full 28
_diffrn_reflns_theta_max 28
_diffrn_reflns_theta_min 1.64
_exptl_absorpt_coefficient_mu 18.775
_exptl_absorpt_correction_T_max 0.1028
_exptl_absorpt_correction_T_min 0.0057
_exptl_absorpt_correction_type integration
_exptl_absorpt_process_details 'Bruker XPREP (Bruker, 1999)'
_exptl_crystal_colour yellow
_exptl_crystal_density_diffrn 3.735
_exptl_crystal_density_meas 0
_exptl_crystal_density_method 'not measured'
_exptl_crystal_description chunk
_exptl_crystal_F_000 904
_exptl_crystal_size_max 0.626
_exptl_crystal_size_mid 0.395
_exptl_crystal_size_min 0.161
_refine_diff_density_max 1.946
_refine_diff_density_min -3.065
_refine_diff_density_rms 0.318
_refine_ls_extinction_method none
_refine_ls_goodness_of_fit_ref 1.158
_refine_ls_hydrogen_treatment constr
_refine_ls_matrix_type full
_refine_ls_number_parameters 61
_refine_ls_number_reflns 2274
_refine_ls_number_restraints 15
_refine_ls_restrained_S_all 1.155
_refine_ls_R_factor_all 0.034
_refine_ls_R_factor_gt 0.0319
_refine_ls_shift/su_max 0.001
_refine_ls_shift/su_mean 0
_refine_ls_structure_factor_coef Fsqd
_refine_ls_weighting_details 'calc w=1/[\s^2^(Fo^2^)+(0.0318P)^2^+1.4999P] where P=(Fo^2^+2Fc^2^)/3'
_refine_ls_weighting_scheme calc
_refine_ls_wR_factor_gt 0.0782
_refine_ls_wR_factor_ref 0.0791
_reflns_number_gt 2150
_reflns_number_total 2274
_reflns_threshold_expression >2sigma(I)
_cod_data_source_file b917824d.txt
_cod_data_source_block 3
_cod_depositor_comments
;
The following automatic conversions were performed:

'_symmetry_cell_setting' value 'Monoclinic' changed to 'monoclinic'
according to /home/saulius/struct/CIF-dictionaries/cif_core.dic
dictionary named 'cif_core.dic' version 2.4.2 from 2011-04-26.

Automatic conversion script
Id: cif_fix_values 1891 2012-01-12 08:04:46Z andrius 
;
_cod_original_sg_symbol_H-M P2(1)/c
_cod_database_code 7212003

loop_
_symmetry_equiv_pos_as_xyz
'x, y, z'
'-x, y+1/2, -z+1/2'
'-x, -y, -z'
'x, -y-1/2, z-1/2'

loop_
_atom_site_label
_atom_site_type_symbol
_atom_site_fract_x
_atom_site_fract_y
_atom_site_fract_z
_atom_site_U_iso_or_equiv
_atom_site_adp_type
_atom_site_occupancy
_atom_site_symmetry_multiplicity
_atom_site_calc_flag
_atom_site_refinement_flags
C1 C 0.6862(5) 0.5346(8) 0.9254(9) 0.0252(13) Uani 1 1 d U
H1D H 0.6925 0.5539 1.0391 0.03 Uiso 1 1 calc R
H1E H 0.6294 0.4568 0.898 0.03 Uiso 1 1 calc R
C2 C 0.6551(5) 0.6797(8) 0.8380(9) 0.0284(14) Uani 1 1 d U
H2A H 0.6486 0.6606 0.7242 0.034 Uiso 1 1 calc R
H2B H 0.7116 0.7576 0.8654 0.034 Uiso 1 1 calc R
N1 N 0.7905(5) 0.4759(7) 0.8861(8) 0.0304(13) Uani 1 1 d U
H1A H 0.808 0.3881 0.94 0.046 Uiso 1 1 calc R
H1B H 0.8428 0.5468 0.9126 0.046 Uiso 1 1 calc R
H1C H 0.7843 0.4568 0.7818 0.046 Uiso 1 1 calc R
I1 I 1.24555(3) -0.09196(5) 1.02581(6) 0.02749(13) Uani 1 1 d .
I2 I 0.94699(3) -0.29955(5) 1.18824(5) 0.02443(12) Uani 1 1 d .
I3 I 0.50595(3) 0.76187(6) 0.89536(6) 0.03035(13) Uani 1 1 d .
Pb1 Pb 1 0 1 0.01743(10) Uani 1 2 d S

loop_
_atom_site_aniso_label
_atom_site_aniso_U_11
_atom_site_aniso_U_22
_atom_site_aniso_U_33
_atom_site_aniso_U_23
_atom_site_aniso_U_13
_atom_site_aniso_U_12
C1 0.026(3) 0.026(3) 0.024(3) -0.001(3) 0.005(3) -0.001(2)
C2 0.026(3) 0.026(3) 0.036(4) 0.005(3) 0.014(3) 0.001(2)
N1 0.032(3) 0.019(3) 0.041(4) 0.001(2) 0.007(3) 0.001(2)
I1 0.0195(2) 0.0215(2) 0.0419(3) 0.00427(17) 0.00583(17) 0.00322(15)
I2 0.0303(2) 0.0192(2) 0.0241(2) 0.00770(15) 0.00483(17) 0.00024(15)
I3 0.0246(2) 0.0336(3) 0.0337(3) 0.00155(19) 0.00704(18) 0.00394(17)
Pb1 0.01886(16) 0.01351(16) 0.02047(19) -0.00056(11) 0.00469(12) 0.00094(10)

loop_
_atom_type_symbol
_atom_type_description
_atom_type_scat_dispersion_real
_atom_type_scat_dispersion_imag
_atom_type_scat_source
C C 0.0033 0.0016 'International Tables Vol C Tables 4.2.6.8 and 6.1.1.4'
H H 0 0 'International Tables Vol C Tables 4.2.6.8 and 6.1.1.4'
N N 0.0061 0.0033 'International Tables Vol C Tables 4.2.6.8 and 6.1.1.4'
I I -0.4742 1.8119 'International Tables Vol C Tables 4.2.6.8 and 6.1.1.4'
Pb Pb -3.3944 10.1111 'International Tables Vol C Tables 4.2.6.8 and 6.1.1.4'

loop_
_exptl_crystal_face_index_h
_exptl_crystal_face_index_k
_exptl_crystal_face_index_l
_exptl_crystal_face_perp_dist
-1 0 0 0.081
1 0 0 0.081
1 4 0 0.22
0 0 -1 0.17
2 -3 3 0.18
2 -1 5 0.18
2 1 0 0.16

loop_
_geom_angle_atom_site_label_1
_geom_angle_atom_site_label_2
_geom_angle_atom_site_label_3
_geom_angle
_geom_angle_site_symmetry_1
_geom_angle_site_symmetry_3
N1 C1 C2 110.7(6) . .
N1 C1 H1D 109.5 . .
C2 C1 H1D 109.5 . .
N1 C1 H1E 109.5 . .
C2 C1 H1E 109.5 . .
H1D C1 H1E 108.1 . .
C1 C2 I3 110.2(5) . .
C1 C2 H2A 109.6 . .
I3 C2 H2A 109.6 . .
C1 C2 H2B 109.6 . .
I3 C2 H2B 109.6 . .
H2A C2 H2B 108.1 . .
C1 N1 H1A 109.5 . .
C1 N1 H1B 109.5 . .
H1A N1 H1B 109.5 . .
C1 N1 H1C 109.5 . .
H1A N1 H1C 109.5 . .
H1B N1 H1C 109.5 . .
Pb1 I2 Pb1 147.251(15) . 2_747
I1 Pb1 I1 180.000(18) 3_757 .
I1 Pb1 I2 88.589(11) 3_757 .
I1 Pb1 I2 91.411(11) . .
I1 Pb1 I2 91.411(11) 3_757 3_757
I1 Pb1 I2 88.589(11) . 3_757
I2 Pb1 I2 180 . 3_757
I1 Pb1 I2 89.655(12) 3_757 4
I1 Pb1 I2 90.345(12) . 4
I2 Pb1 I2 86.834(6) . 4
I2 Pb1 I2 93.166(6) 3_757 4
I1 Pb1 I2 90.345(12) 3_757 2_757
I1 Pb1 I2 89.655(12) . 2_757
I2 Pb1 I2 93.166(6) . 2_757
I2 Pb1 I2 86.834(6) 3_757 2_757
I2 Pb1 I2 180 4 2_757

loop_
_geom_bond_atom_site_label_1
_geom_bond_atom_site_label_2
_geom_bond_distance
_geom_bond_site_symmetry_2
C1 N1 1.489(9) .
C1 C2 1.502(10) .
C1 H1D 0.99 .
C1 H1E 0.99 .
C2 I3 2.127(7) .
C2 H2A 0.99 .
C2 H2B 0.99 .
N1 H1A 0.91 .
N1 H1B 0.91 .
N1 H1C 0.91 .
I1 Pb1 3.1634(5) .
I2 Pb1 3.2062(4) .
I2 Pb1 3.2079(4) 2_747
Pb1 I1 3.1634(4) 3_757
Pb1 I2 3.2062(4) 3_757
Pb1 I2 3.2079(4) 4
Pb1 I2 3.2079(4) 2_757

loop_
_geom_hbond_atom_site_label_D
_geom_hbond_atom_site_label_H
_geom_hbond_atom_site_label_A
_geom_hbond_distance_DH
_geom_hbond_distance_HA
_geom_hbond_distance_DA
_geom_hbond_angle_DHA
_geom_hbond_site_symmetry_A
N1 H1A I1 0.91 2.71 3.492(6) 145 3_757
N1 H1B I2 0.91 2.89 3.623(7) 139 1_565
N1 H1C I1 0.91 2.67 3.576(7) 177 2_756

loop_
_geom_torsion_atom_site_label_1
_geom_torsion_atom_site_label_2
_geom_torsion_atom_site_label_3
_geom_torsion_atom_site_label_4
_geom_torsion
_geom_torsion_site_symmetry_1
_geom_torsion_site_symmetry_4
N1 C1 C2 I3 180.0(5) . .
Pb1 I2 Pb1 I1 -124.41(3) 2_747 3_757
Pb1 I2 Pb1 I1 55.59(3) 2_747 .
Pb1 I2 Pb1 I2 145.86(2) 2_747 4
Pb1 I2 Pb1 I2 -34.14(2) 2_747 2_757
